data_7031064
loop_
_publ_author_name
'Lin, Ya-Fan'
'Nakajima, Yumiko'
'Ozawa, Fumiyuki'

_publ_section_title
;
 Reduction of an Fe(i) mesityl complex induced by \p-acid ligands.
;
_journal_issue 24
_journal_name_full 'Dalton transactions (Cambridge, England : 2003)'
_journal_page_first 9032
_journal_page_last 9037
_journal_paper_doi 10.1039/c4dt00170b
_journal_volume 43
_journal_year 2014
_chemical_formula_sum 'C58 H76 Fe N3 O0.5 P2'
_chemical_formula_weight 941.01
_chemical_name_systematic
; 
 ? 
;
_space_group_IT_number 2
_symmetry_cell_setting triclinic
_symmetry_space_group_name_Hall '-P 1'
_symmetry_space_group_name_H-M 'P -1'
_atom_sites_solution_hydrogens geom
_atom_sites_solution_primary direct
_atom_sites_solution_secondary difmap
_audit_creation_method SHELXL-97
_cell_angle_alpha 111.40(2)
_cell_angle_beta 103.22(3)
_cell_angle_gamma 93.32(5)
_cell_formula_units_Z 2
_cell_length_a 10.297(8)
_cell_length_b 15.284(12)
_cell_length_c 19.910(19)
_cell_measurement_temperature 173(2)
_cell_volume 2805(4)
_computing_cell_refinement 'Rigaku AFC10/Saturn 70 CCD'
_computing_data_collection 'Rigaku AFC10/Saturn 70 CCD'
_computing_data_reduction 'Rigaku AFC10/Saturn 70 CCD'
_computing_molecular_graphics 'SHELXL-97 (Sheldrick, 1997)'
_computing_publication_material 'ORTEP3 for windows'
_computing_structure_refinement 'SHELXL-97 (Sheldrick, 1997)'
_computing_structure_solution 'SHELXS-97 (Sheldrick, 1990)'
_diffrn_ambient_temperature 173(2)
_diffrn_measured_fraction_theta_full 0.946
_diffrn_measured_fraction_theta_max 0.946
_diffrn_measurement_device_type ' CCD area detector '
_diffrn_measurement_method ' phi and omega scans'
_diffrn_radiation_monochromator graphite
_diffrn_radiation_source 'fine-focus sealed tube'
_diffrn_radiation_type MoK\a
_diffrn_radiation_wavelength 0.71070
_diffrn_reflns_av_R_equivalents 0.1958
_diffrn_reflns_av_sigmaI/netI 0.2094
_diffrn_reflns_limit_h_max 13
_diffrn_reflns_limit_h_min -11
_diffrn_reflns_limit_k_max 19
_diffrn_reflns_limit_k_min -18
_diffrn_reflns_limit_l_max 25
_diffrn_reflns_limit_l_min -25
_diffrn_reflns_number 21531
_diffrn_reflns_theta_full 27.30
_diffrn_reflns_theta_max 27.30
_diffrn_reflns_theta_min 3.33
_exptl_absorpt_coefficient_mu 0.364
_exptl_absorpt_correction_T_max 0.9509
_exptl_absorpt_correction_T_min 0.9146
_exptl_absorpt_correction_type empirical
_exptl_crystal_colour green
_exptl_crystal_density_diffrn 1.114
_exptl_crystal_density_method 'not measured'
_exptl_crystal_description block
_exptl_crystal_F_000 1010
_exptl_crystal_size_max 0.25
_exptl_crystal_size_mid 0.16
_exptl_crystal_size_min 0.14
_refine_diff_density_max 1.368
_refine_diff_density_min -0.668
_refine_diff_density_rms 0.093
_refine_ls_extinction_method none
_refine_ls_goodness_of_fit_ref 1.162
_refine_ls_hydrogen_treatment constr
_refine_ls_matrix_type full
_refine_ls_number_parameters 589
_refine_ls_number_reflns 11953
_refine_ls_number_restraints 3
_refine_ls_restrained_S_all 1.162
_refine_ls_R_factor_all 0.1918
_refine_ls_R_factor_gt 0.1211
_refine_ls_shift/su_max 0.002
_refine_ls_shift/su_mean 0.000
_refine_ls_structure_factor_coef Fsqd
_refine_ls_weighting_details 'calc w=1/[\s^2^(Fo^2^)+(0.1000P)^2^+0.0000P] where P=(Fo^2^+2Fc^2^)/3'
_refine_ls_weighting_scheme calc
_refine_ls_wR_factor_gt 0.2826
_refine_ls_wR_factor_ref 0.3412
_reflns_number_gt 6213
_reflns_number_total 11953
_reflns_threshold_expression >2sigma(I)
_cod_data_source_file c4dt00170b2.cif
_cod_data_source_block Fe(BuNC)2
_cod_depositor_comments
;
The following automatic conversions were performed:

'_symmetry_cell_setting' value 'Triclinic' changed to 'triclinic'
according to
/usr/data/users/saulius/crontab/automatic-downloads/rss-feeds/RSC/lib/dictionaries/cif_core.dic
dictionary named 'cif_core.dic' version 2.4.2 from 2011-04-26.

Automatic conversion script
Id: cif_fix_values 2281 2013-09-26 08:29:07Z andrius 

 Adding full bibliography for 7031064--7031065.cif.
;
_cod_original_sg_symbol_H-M P-1
_cod_original_formula_sum 'C58 H76 Fe N3 O0.50 P2'
_cod_database_code 7031064

loop_
_symmetry_equiv_pos_as_xyz
'x, y, z'
'-x, -y, -z'

loop_
_atom_site_label
_atom_site_type_symbol
_atom_site_fract_x
_atom_site_fract_y
_atom_site_fract_z
_atom_site_U_iso_or_equiv
_atom_site_adp_type
_atom_site_occupancy
_atom_site_symmetry_multiplicity
_atom_site_calc_flag
_atom_site_refinement_flags
_atom_site_disorder_assembly
_atom_site_disorder_group
Fe1 Fe 0.90694(8) 0.47526(6) 0.25369(5) 0.0416(3) Uani 1 1 d . . .
C1 C 0.9496(6) 0.5393(4) 0.1985(3) 0.0469(14) Uani 1 1 d . . .
C2 C 1.0907(7) 0.4725(4) 0.2883(4) 0.0501(15) Uani 1 1 d . . .
P1 P 0.82406(15) 0.33829(11) 0.16525(9) 0.0409(4) Uani 1 1 d . . .
P2 P 0.86571(16) 0.59923(11) 0.33398(9) 0.0452(4) Uani 1 1 d . . .
N1 N 0.8271(4) 0.4145(4) 0.3123(3) 0.0418(11) Uani 1 1 d . . .
C3 C 0.7808(6) 0.2608(4) 0.2058(3) 0.0429(13) Uani 1 1 d . . .
C4 C 0.8305(6) 0.5725(4) 0.4051(3) 0.0445(14) Uani 1 1 d . . .
N2 N 0.9813(6) 0.5855(4) 0.1670(3) 0.0602(15) Uani 1 1 d . . .
C5 C 1.0564(7) 0.6592(5) 0.1532(4) 0.0605(18) Uani 1 1 d . . .
C6 C 1.1232(12) 0.6142(7) 0.0928(7) 0.116(4) Uani 1 1 d . . .
H6 H 1.1821 0.5720 0.1067 0.174 Uiso 1 1 calc R . .
H6A H 1.1771 0.6638 0.0860 0.174 Uiso 1 1 calc R . .
H6B H 1.0542 0.5772 0.0459 0.174 Uiso 1 1 calc R . .
C7 C 0.9587(8) 0.7223(6) 0.1322(5) 0.089(3) Uani 1 1 d . . .
H7 H 1.0063 0.7690 0.1196 0.133 Uiso 1 1 calc R . .
H7A H 0.9228 0.7556 0.1747 0.133 Uiso 1 1 calc R . .
H7B H 0.8841 0.6828 0.0890 0.133 Uiso 1 1 calc R . .
C8 C 1.1577(9) 0.7209(7) 0.2264(6) 0.099(3) Uani 1 1 d . . .
H8 H 1.1984 0.6806 0.2514 0.148 Uiso 1 1 calc R . .
H8A H 1.1119 0.7657 0.2588 0.148 Uiso 1 1 calc R . .
H8B H 1.2284 0.7564 0.2166 0.148 Uiso 1 1 calc R . .
C9 C 1.3564(6) 0.4801(6) 0.3272(4) 0.0608(19) Uani 1 1 d . . .
C10 C 1.4134(8) 0.5447(7) 0.2959(5) 0.085(3) Uani 1 1 d . . .
H10 H 1.3730 0.5205 0.2417 0.127 Uiso 1 1 calc R . .
H10A H 1.5115 0.5468 0.3061 0.127 Uiso 1 1 calc R . .
H10B H 1.3929 0.6089 0.3194 0.127 Uiso 1 1 calc R . .
C11 C 1.4023(8) 0.5142(7) 0.4114(5) 0.090(3) Uani 1 1 d . . .
H11 H 1.3801 0.5781 0.4340 0.136 Uiso 1 1 calc R . .
H11A H 1.5002 0.5162 0.4272 0.136 Uiso 1 1 calc R . .
H11B H 1.3566 0.4705 0.4275 0.136 Uiso 1 1 calc R . .
C12 C 1.3905(8) 0.3808(6) 0.2919(5) 0.083(3) Uani 1 1 d . . .
H12 H 1.3569 0.3396 0.3141 0.125 Uiso 1 1 calc R . .
H12A H 1.4887 0.3842 0.3010 0.125 Uiso 1 1 calc R . .
H12B H 1.3480 0.3546 0.2378 0.125 Uiso 1 1 calc R . .
C13 C 0.7799(5) 0.3141(4) 0.2818(3) 0.0409(13) Uani 1 1 d . . .
C14 C 0.7247(6) 0.2722(4) 0.3240(4) 0.0496(15) Uani 1 1 d . . .
H14 H 0.6950 0.2055 0.3036 0.060 Uiso 1 1 calc R . .
C15 C 0.7134(6) 0.3282(4) 0.3957(4) 0.0508(15) Uani 1 1 d . . .
H15 H 0.6789 0.2995 0.4244 0.061 Uiso 1 1 calc R . .
C16 C 0.7528(6) 0.4244(4) 0.4236(4) 0.0455(14) Uani 1 1 d . . .
H16 H 0.7443 0.4624 0.4718 0.055 Uiso 1 1 calc R . .
C17 C 0.8060(6) 0.4687(5) 0.3824(3) 0.0464(14) Uani 1 1 d . . .
C18 C 0.7956(6) 0.2703(4) 0.0635(3) 0.0413(13) Uani 1 1 d . . .
C19 C 0.8919(6) 0.2112(4) 0.0353(3) 0.0464(14) Uani 1 1 d . . .
C20 C 0.8473(6) 0.1403(5) -0.0372(4) 0.0511(15) Uani 1 1 d . . .
H20 H 0.9083 0.0991 -0.0550 0.061 Uiso 1 1 calc R . .
C21 C 0.7185(6) 0.1267(4) -0.0846(4) 0.0500(15) Uani 1 1 d . . .
C22 C 0.6341(6) 0.1934(4) -0.0590(4) 0.0498(15) Uani 1 1 d . . .
H22 H 0.5499 0.1898 -0.0924 0.060 Uiso 1 1 calc R . .
C23 C 0.6678(6) 0.2642(4) 0.0129(4) 0.0452(14) Uani 1 1 d . . .
C24 C 1.0452(6) 0.2281(4) 0.0775(4) 0.0464(14) Uani 1 1 d . . .
C25 C 1.0710(6) 0.2051(5) 0.1495(4) 0.0560(17) Uani 1 1 d . . .
H25 H 1.1684 0.2124 0.1713 0.084 Uiso 1 1 calc R . .
H25A H 1.0296 0.1396 0.1362 0.084 Uiso 1 1 calc R . .
H25B H 1.0310 0.2490 0.1860 0.084 Uiso 1 1 calc R . .
C26 C 1.1258(6) 0.1667(5) 0.0290(4) 0.0555(17) Uani 1 1 d . . .
H26 H 1.1130 0.1779 -0.0173 0.083 Uiso 1 1 calc R . .
H26A H 1.0947 0.0995 0.0169 0.083 Uiso 1 1 calc R . .
H26B H 1.2218 0.1829 0.0562 0.083 Uiso 1 1 calc R . .
C27 C 1.1017(6) 0.3308(5) 0.0978(4) 0.0547(16) Uani 1 1 d . . .
H27 H 1.0922 0.3430 0.0521 0.082 Uiso 1 1 calc R . .
H27A H 1.1974 0.3433 0.1251 0.082 Uiso 1 1 calc R . .
H27B H 1.0520 0.3726 0.1295 0.082 Uiso 1 1 calc R . .
C28 C 0.6720(7) 0.0430(5) -0.1612(4) 0.0555(17) Uani 1 1 d . . .
C29 C 0.6369(8) -0.0491(5) -0.1488(5) 0.074(2) Uani 1 1 d . . .
H29 H 0.7149 -0.0579 -0.1144 0.111 Uiso 1 1 calc R . .
H29A H 0.6141 -0.1039 -0.1968 0.111 Uiso 1 1 calc R . .
H29B H 0.5597 -0.0437 -0.1273 0.111 Uiso 1 1 calc R . .
C30 C 0.7856(8) 0.0286(5) -0.2026(4) 0.073(2) Uani 1 1 d . . .
H30 H 0.8120 0.0872 -0.2088 0.110 Uiso 1 1 calc R . .
H30A H 0.7521 -0.0236 -0.2519 0.110 Uiso 1 1 calc R . .
H30B H 0.8640 0.0131 -0.1730 0.110 Uiso 1 1 calc R . .
C31 C 0.5447(9) 0.0561(6) -0.2133(5) 0.088(3) Uani 1 1 d . . .
H31 H 0.4689 0.0580 -0.1910 0.132 Uiso 1 1 calc R . .
H31A H 0.5223 0.0029 -0.2622 0.132 Uiso 1 1 calc R . .
H31B H 0.5624 0.1159 -0.2198 0.132 Uiso 1 1 calc R . .
C32 C 0.5675(6) 0.3362(4) 0.0331(4) 0.0485(15) Uani 1 1 d . . .
C33 C 0.4990(7) 0.3239(5) 0.0929(5) 0.069(2) Uani 1 1 d . . .
H33 H 0.4529 0.2583 0.0742 0.103 Uiso 1 1 calc R . .
H33A H 0.4333 0.3678 0.1018 0.103 Uiso 1 1 calc R . .
H33B H 0.5683 0.3378 0.1398 0.103 Uiso 1 1 calc R . .
C34 C 0.4496(7) 0.3212(5) -0.0372(4) 0.068(2) Uani 1 1 d . . .
H34 H 0.4869 0.3210 -0.0783 0.101 Uiso 1 1 calc R . .
H34A H 0.3960 0.3730 -0.0249 0.101 Uiso 1 1 calc R . .
H34B H 0.3918 0.2603 -0.0524 0.101 Uiso 1 1 calc R . .
C35 C 0.6368(6) 0.4410(4) 0.0608(4) 0.0529(16) Uani 1 1 d . . .
H35 H 0.7166 0.4537 0.1028 0.079 Uiso 1 1 d R . .
H35A H 0.5733 0.4842 0.0772 0.079 Uiso 1 1 d R . .
H35B H 0.6642 0.4511 0.0198 0.079 Uiso 1 1 d R . .
C36 C 0.9039(7) 0.7268(4) 0.3564(4) 0.0531(16) Uani 1 1 d . . .
C37 C 1.0230(9) 0.7837(6) 0.4112(4) 0.074(2) Uani 1 1 d . . .
C38 C 1.0535(10) 0.8788(5) 0.4208(4) 0.085(3) Uani 1 1 d . . .
H38 H 1.1351 0.9159 0.4559 0.102 Uiso 1 1 calc R . .
C39 C 0.9674(12) 0.9214(5) 0.3800(5) 0.089(3) Uani 1 1 d . . .
C40 C 0.8496(10) 0.8647(5) 0.3262(5) 0.083(3) Uani 1 1 d . . .
H40 H 0.7909 0.8919 0.2978 0.099 Uiso 1 1 calc R . .
C41 C 0.8171(8) 0.7674(5) 0.3135(4) 0.0628(18) Uani 1 1 d . . .
C42 C 1.1202(9) 0.7406(6) 0.4566(5) 0.094(3) Uani 1 1 d . . .
H42 H 1.0721 0.7150 0.4843 0.141 Uiso 1 1 calc R . .
H42A H 1.1954 0.7900 0.4921 0.141 Uiso 1 1 calc R . .
H42B H 1.1553 0.6893 0.4227 0.141 Uiso 1 1 calc R . .
C43 C 0.6882(7) 0.7091(5) 0.2533(4) 0.069(2) Uani 1 1 d . . .
H43 H 0.7122 0.6656 0.2094 0.103 Uiso 1 1 calc R . .
H43A H 0.6317 0.7521 0.2388 0.103 Uiso 1 1 calc R . .
H43B H 0.6382 0.6723 0.2732 0.103 Uiso 1 1 calc R . .
C44 C 1.0098(15) 1.0265(6) 0.3920(6) 0.133(5) Uani 1 1 d . . .
H44 H 1.0475 1.0648 0.4456 0.200 Uiso 1 1 calc R . .
H44A H 0.9306 1.0515 0.3726 0.200 Uiso 1 1 calc R . .
H44B H 1.0780 1.0295 0.3654 0.200 Uiso 1 1 calc R . .
C45 C 0.7640(6) 0.1549(4) 0.1747(4) 0.0464(15) Uani 1 1 d . . .
C46 C 0.6837(7) 0.0989(4) 0.1018(4) 0.0524(16) Uani 1 1 d . . .
H46 H 0.6351 0.1290 0.0720 0.063 Uiso 1 1 calc R . .
C47 C 0.6742(7) -0.0015(5) 0.0721(4) 0.0635(19) Uani 1 1 d . . .
H47 H 0.6196 -0.0381 0.0228 0.076 Uiso 1 1 calc R . .
C48 C 0.7448(8) -0.0463(5) 0.1151(5) 0.066(2) Uani 1 1 d . . .
H48 H 0.7386 -0.1136 0.0957 0.079 Uiso 1 1 calc R . .
C49 C 0.8240(8) 0.0084(5) 0.1864(5) 0.0628(19) Uani 1 1 d . . .
H49 H 0.8713 -0.0222 0.2161 0.075 Uiso 1 1 calc R . .
C50 C 0.8363(7) 0.1068(5) 0.2159(4) 0.0560(17) Uani 1 1 d . . .
H50 H 0.8944 0.1424 0.2645 0.067 Uiso 1 1 calc R . .
C51 C 0.8192(6) 0.6388(4) 0.4796(4) 0.0495(15) Uani 1 1 d . . .
C52 C 0.7375(7) 0.7095(4) 0.4835(4) 0.0611(18) Uani 1 1 d . . .
H52 H 0.6870 0.7145 0.4391 0.073 Uiso 1 1 calc R . .
C53 C 0.7311(9) 0.7730(5) 0.5540(5) 0.078(2) Uani 1 1 d . . .
H53 H 0.6772 0.8219 0.5566 0.094 Uiso 1 1 calc R . .
C54 C 0.8012(9) 0.7663(5) 0.6197(4) 0.070(2) Uani 1 1 d . . .
H54 H 0.7932 0.8090 0.6667 0.084 Uiso 1 1 calc R . .
C55 C 0.8814(7) 0.6984(5) 0.6165(4) 0.0614(18) Uani 1 1 d . . .
H55 H 0.9318 0.6942 0.6613 0.074 Uiso 1 1 calc R . .
C56 C 0.8893(7) 0.6344(5) 0.5466(4) 0.0563(17) Uani 1 1 d . . .
H56 H 0.9445 0.5863 0.5449 0.068 Uiso 1 1 calc R . .
N3 N 1.2085(5) 0.4732(4) 0.3076(3) 0.0614(15) Uani 1 1 d . . .
O1 O 0.5000 0.0000 -0.5000 0.289(10) Uiso 1 2 d SD . .
C57 C 0.509(2) 0.1293(16) -0.3976(14) 0.253(10) Uiso 0.50 1 d P A 1
H57 H 0.4631 0.1642 -0.3601 0.379 Uiso 0.50 1 calc PR A 1
H57A H 0.5256 0.1675 -0.4258 0.379 Uiso 0.50 1 calc PR A 1
H57B H 0.5945 0.1165 -0.3725 0.379 Uiso 0.50 1 calc PR A 1
C58 C 0.427(4) 0.044(3) -0.446(2) 0.30(2) Uiso 0.50 1 d PD A 1
H58 H 0.3390 0.0557 -0.4710 0.355 Uiso 0.50 1 calc PR A 1
H58A H 0.4119 0.0035 -0.4189 0.355 Uiso 0.50 1 calc PR A 1
C59 C 0.509(2) 0.1293(16) -0.3976(14) 0.253(10) Uiso 0.50 1 d PD A 2
H59 H 0.5253 0.1547 -0.3430 0.379 Uiso 0.50 1 calc PR A 2
H59A H 0.4113 0.1194 -0.4210 0.379 Uiso 0.50 1 calc PR A 2
H59B H 0.5551 0.1745 -0.4120 0.379 Uiso 0.50 1 calc PR A 2
C60 C 0.558(7) 0.042(3) -0.4218(13) 0.45(5) Uiso 0.50 1 d PD A 2
H60 H 0.5292 0.0004 -0.3975 0.543 Uiso 0.50 1 calc PR A 2
H60A H 0.6574 0.0520 -0.4098 0.543 Uiso 0.50 1 calc PR A 2

loop_
_atom_site_aniso_label
_atom_site_aniso_U_11
_atom_site_aniso_U_22
_atom_site_aniso_U_33
_atom_site_aniso_U_23
_atom_site_aniso_U_13
_atom_site_aniso_U_12
Fe1 0.0409(5) 0.0432(5) 0.0417(5) 0.0199(4) 0.0094(4) -0.0014(4)
C1 0.046(3) 0.053(4) 0.039(3) 0.020(3) 0.005(3) -0.009(3)
C2 0.052(4) 0.051(4) 0.050(4) 0.025(3) 0.012(3) 0.001(3)
P1 0.0416(8) 0.0397(9) 0.0433(9) 0.0188(7) 0.0120(7) -0.0003(6)
P2 0.0534(9) 0.0385(9) 0.0416(9) 0.0154(7) 0.0107(7) -0.0005(7)
N1 0.040(3) 0.051(3) 0.037(3) 0.017(2) 0.013(2) 0.008(2)
C3 0.049(3) 0.039(3) 0.044(3) 0.017(3) 0.019(3) -0.003(3)
C4 0.053(3) 0.037(3) 0.035(3) 0.007(3) 0.009(3) 0.003(3)
N2 0.068(4) 0.060(4) 0.052(3) 0.027(3) 0.010(3) -0.010(3)
C5 0.062(4) 0.059(4) 0.063(5) 0.035(4) 0.009(3) -0.012(3)
C6 0.144(9) 0.086(7) 0.148(10) 0.048(7) 0.091(9) 0.008(6)
C7 0.082(6) 0.098(7) 0.092(7) 0.062(6) -0.001(5) -0.015(5)
C8 0.092(6) 0.086(6) 0.106(8) 0.051(6) -0.009(6) -0.024(5)
C9 0.037(3) 0.091(6) 0.053(4) 0.029(4) 0.009(3) 0.003(3)
C10 0.060(5) 0.115(7) 0.090(7) 0.057(6) 0.019(4) -0.006(5)
C11 0.057(5) 0.142(8) 0.062(5) 0.032(6) 0.011(4) 0.004(5)
C12 0.061(5) 0.100(7) 0.091(7) 0.038(6) 0.023(5) 0.014(5)
C13 0.041(3) 0.034(3) 0.053(4) 0.020(3) 0.017(3) 0.002(2)
C14 0.052(4) 0.041(4) 0.061(4) 0.021(3) 0.020(3) 0.007(3)
C15 0.065(4) 0.046(4) 0.047(4) 0.021(3) 0.023(3) 0.001(3)
C16 0.052(3) 0.043(4) 0.045(3) 0.020(3) 0.015(3) 0.006(3)
C17 0.047(3) 0.057(4) 0.037(3) 0.024(3) 0.005(3) 0.008(3)
C18 0.042(3) 0.037(3) 0.046(3) 0.022(3) 0.005(3) 0.000(2)
C19 0.050(3) 0.041(3) 0.045(3) 0.019(3) 0.006(3) -0.002(3)
C20 0.051(4) 0.054(4) 0.049(4) 0.021(3) 0.014(3) 0.008(3)
C21 0.054(4) 0.045(4) 0.046(4) 0.015(3) 0.010(3) 0.006(3)
C22 0.050(3) 0.042(4) 0.049(4) 0.015(3) 0.004(3) -0.010(3)
C23 0.045(3) 0.040(3) 0.051(4) 0.020(3) 0.009(3) 0.001(3)
C24 0.041(3) 0.054(4) 0.046(4) 0.023(3) 0.009(3) 0.007(3)
C25 0.046(3) 0.083(5) 0.044(4) 0.029(4) 0.012(3) 0.018(3)
C26 0.046(3) 0.067(5) 0.054(4) 0.024(4) 0.013(3) 0.013(3)
C27 0.049(4) 0.059(4) 0.052(4) 0.017(3) 0.013(3) 0.004(3)
C28 0.055(4) 0.046(4) 0.057(4) 0.013(3) 0.011(3) 0.007(3)
C29 0.086(5) 0.043(4) 0.076(6) 0.006(4) 0.021(4) 0.006(4)
C30 0.079(5) 0.061(5) 0.055(5) -0.002(4) 0.014(4) -0.004(4)
C31 0.091(6) 0.086(6) 0.052(5) 0.003(4) -0.005(4) 0.014(5)
C32 0.053(4) 0.034(3) 0.046(4) 0.006(3) 0.005(3) 0.006(3)
C33 0.056(4) 0.066(5) 0.090(6) 0.028(4) 0.036(4) 0.010(4)
C34 0.053(4) 0.050(4) 0.080(6) 0.019(4) -0.007(4) 0.000(3)
C35 0.059(4) 0.037(4) 0.047(4) 0.004(3) 0.007(3) 0.004(3)
C36 0.073(4) 0.040(4) 0.048(4) 0.019(3) 0.021(3) -0.006(3)
C37 0.100(6) 0.062(5) 0.043(4) 0.017(4) 0.004(4) -0.023(4)
C38 0.131(7) 0.048(5) 0.045(4) 0.007(4) -0.003(5) -0.039(4)
C39 0.171(9) 0.039(4) 0.047(5) 0.009(4) 0.030(5) -0.011(5)
C40 0.140(8) 0.051(5) 0.062(5) 0.028(4) 0.026(5) 0.008(5)
C41 0.087(5) 0.054(4) 0.050(4) 0.024(3) 0.018(4) 0.002(4)
C42 0.094(6) 0.089(6) 0.079(6) 0.047(5) -0.024(5) -0.040(5)
C43 0.072(5) 0.056(5) 0.074(5) 0.030(4) 0.005(4) 0.008(4)
C44 0.259(15) 0.045(5) 0.084(7) 0.022(5) 0.037(9) -0.016(7)
C45 0.048(3) 0.041(4) 0.057(4) 0.022(3) 0.024(3) 0.005(3)
C46 0.066(4) 0.044(4) 0.048(4) 0.020(3) 0.016(3) -0.007(3)
C47 0.075(5) 0.049(4) 0.065(5) 0.021(4) 0.024(4) -0.009(3)
C48 0.079(5) 0.042(4) 0.080(6) 0.018(4) 0.038(4) 0.004(4)
C49 0.080(5) 0.052(4) 0.080(5) 0.037(4) 0.045(4) 0.018(4)
C50 0.071(4) 0.046(4) 0.060(4) 0.026(3) 0.029(4) 0.002(3)
C51 0.054(4) 0.035(3) 0.062(4) 0.020(3) 0.020(3) 0.007(3)
C52 0.081(5) 0.037(4) 0.050(4) 0.005(3) 0.009(4) 0.003(3)
C53 0.122(7) 0.036(4) 0.074(6) 0.011(4) 0.037(5) 0.023(4)
C54 0.107(6) 0.052(5) 0.046(4) 0.012(4) 0.023(4) 0.003(4)
C55 0.076(5) 0.048(4) 0.048(4) 0.015(3) 0.004(3) -0.008(4)
C56 0.062(4) 0.060(4) 0.043(4) 0.023(3) 0.005(3) -0.006(3)
N3 0.040(3) 0.081(4) 0.066(4) 0.035(3) 0.010(3) 0.001(3)

loop_
_atom_type_symbol
_atom_type_description
_atom_type_scat_dispersion_real
_atom_type_scat_dispersion_imag
_atom_type_scat_source
C C 0.0033 0.0016 'International Tables Vol C Tables 4.2.6.8 and 6.1.1.4'
H H 0.0000 0.0000 'International Tables Vol C Tables 4.2.6.8 and 6.1.1.4'
N N 0.0061 0.0033 'International Tables Vol C Tables 4.2.6.8 and 6.1.1.4'
O O 0.0106 0.0060 'International Tables Vol C Tables 4.2.6.8 and 6.1.1.4'
P P 0.1023 0.0942 'International Tables Vol C Tables 4.2.6.8 and 6.1.1.4'
Fe Fe 0.3463 0.8444 'International Tables Vol C Tables 4.2.6.8 and 6.1.1.4'

loop_
_geom_angle_atom_site_label_1
_geom_angle_atom_site_label_2
_geom_angle_atom_site_label_3
_geom_angle
_geom_angle_site_symmetry_1
_geom_angle_site_symmetry_3
C1 Fe1 C2 88.8(3) . .
C1 Fe1 N1 169.2(2) . .
C2 Fe1 N1 101.3(2) . .
C1 Fe1 P2 92.8(2) . .
C2 Fe1 P2 105.6(2) . .
N1 Fe1 P2 80.96(16) . .
C1 Fe1 P1 99.3(2) . .
C2 Fe1 P1 106.1(2) . .
N1 Fe1 P1 81.54(17) . .
P2 Fe1 P1 146.14(8) . .
N2 C1 Fe1 175.8(6) . .
N3 C2 Fe1 176.2(6) . .
C3 P1 C18 108.8(3) . .
C3 P1 Fe1 108.0(2) . .
C18 P1 Fe1 142.92(19) . .
C4 P2 C36 114.2(3) . .
C4 P2 Fe1 109.2(2) . .
C36 P2 Fe1 133.9(2) . .
C17 N1 C13 116.9(5) . .
C17 N1 Fe1 122.0(4) . .
C13 N1 Fe1 120.9(4) . .
C13 C3 C45 121.2(5) . .
C13 C3 P1 109.8(4) . .
C45 C3 P1 128.5(4) . .
C17 C4 C51 121.4(5) . .
C17 C4 P2 109.8(4) . .
C51 C4 P2 128.7(5) . .
C1 N2 C5 159.8(7) . .
N2 C5 C6 110.1(7) . .
N2 C5 C8 107.3(6) . .
C6 C5 C8 112.0(8) . .
N2 C5 C7 108.8(6) . .
C6 C5 C7 111.2(8) . .
C8 C5 C7 107.3(7) . .
C5 C6 H6 109.5 . .
C5 C6 H6A 109.5 . .
H6 C6 H6A 109.5 . .
C5 C6 H6B 109.5 . .
H6 C6 H6B 109.5 . .
H6A C6 H6B 109.5 . .
C5 C7 H7 109.5 . .
C5 C7 H7A 109.5 . .
H7 C7 H7A 109.5 . .
C5 C7 H7B 109.5 . .
H7 C7 H7B 109.5 . .
H7A C7 H7B 109.5 . .
C5 C8 H8 109.5 . .
C5 C8 H8A 109.5 . .
H8 C8 H8A 109.5 . .
C5 C8 H8B 109.5 . .
H8 C8 H8B 109.5 . .
H8A C8 H8B 109.5 . .
N3 C9 C10 108.8(6) . .
N3 C9 C11 106.2(6) . .
C10 C9 C11 114.5(7) . .
N3 C9 C12 107.9(6) . .
C10 C9 C12 109.6(7) . .
C11 C9 C12 109.6(7) . .
C9 C10 H10 109.5 . .
C9 C10 H10A 109.5 . .
H10 C10 H10A 109.5 . .
C9 C10 H10B 109.5 . .
H10 C10 H10B 109.5 . .
H10A C10 H10B 109.5 . .
C9 C11 H11 109.5 . .
C9 C11 H11A 109.5 . .
H11 C11 H11A 109.5 . .
C9 C11 H11B 109.5 . .
H11 C11 H11B 109.5 . .
H11A C11 H11B 109.5 . .
C9 C12 H12 109.5 . .
C9 C12 H12A 109.5 . .
H12 C12 H12A 109.5 . .
C9 C12 H12B 109.5 . .
H12 C12 H12B 109.5 . .
H12A C12 H12B 109.5 . .
C14 C13 N1 120.3(5) . .
C14 C13 C3 122.2(5) . .
N1 C13 C3 117.4(5) . .
C15 C14 C13 120.7(6) . .
C15 C14 H14 119.6 . .
C13 C14 H14 119.6 . .
C16 C15 C14 119.2(6) . .
C16 C15 H15 120.4 . .
C14 C15 H15 120.4 . .
C15 C16 C17 121.5(6) . .
C15 C16 H16 119.3 . .
C17 C16 H16 119.3 . .
C16 C17 N1 121.2(6) . .
C16 C17 C4 123.1(6) . .
N1 C17 C4 115.5(5) . .
C23 C18 C19 119.1(5) . .
C23 C18 P1 119.6(4) . .
C19 C18 P1 120.7(4) . .
C20 C19 C18 117.6(5) . .
C20 C19 C24 118.1(5) . .
C18 C19 C24 124.1(5) . .
C21 C20 C19 123.9(6) . .
C21 C20 H20 118.1 . .
C19 C20 H20 118.1 . .
C20 C21 C22 116.7(6) . .
C20 C21 C28 121.3(5) . .
C22 C21 C28 122.0(6) . .
C23 C22 C21 123.3(6) . .
C23 C22 H22 118.3 . .
C21 C22 H22 118.3 . .
C22 C23 C18 118.6(5) . .
C22 C23 C32 118.1(5) . .
C18 C23 C32 123.3(5) . .
C27 C24 C26 107.4(5) . .
C27 C24 C25 110.1(6) . .
C26 C24 C25 105.9(5) . .
C27 C24 C19 108.1(5) . .
C26 C24 C19 112.3(5) . .
C25 C24 C19 113.1(5) . .
C24 C25 H25 109.5 . .
C24 C25 H25A 109.5 . .
H25 C25 H25A 109.5 . .
C24 C25 H25B 109.5 . .
H25 C25 H25B 109.5 . .
H25A C25 H25B 109.5 . .
C24 C26 H26 109.5 . .
C24 C26 H26A 109.5 . .
H26 C26 H26A 109.5 . .
C24 C26 H26B 109.5 . .
H26 C26 H26B 109.5 . .
H26A C26 H26B 109.5 . .
C24 C27 H27 109.5 . .
C24 C27 H27A 109.5 . .
H27 C27 H27A 109.5 . .
C24 C27 H27B 109.5 . .
H27 C27 H27B 109.5 . .
H27A C27 H27B 109.5 . .
C21 C28 C29 108.7(6) . .
C21 C28 C31 112.6(5) . .
C29 C28 C31 107.7(6) . .
C21 C28 C30 111.3(6) . .
C29 C28 C30 108.4(6) . .
C31 C28 C30 108.0(6) . .
C28 C29 H29 109.5 . .
C28 C29 H29A 109.5 . .
H29 C29 H29A 109.5 . .
C28 C29 H29B 109.5 . .
H29 C29 H29B 109.5 . .
H29A C29 H29B 109.5 . .
C28 C30 H30 109.5 . .
C28 C30 H30A 109.5 . .
H30 C30 H30A 109.5 . .
C28 C30 H30B 109.5 . .
H30 C30 H30B 109.5 . .
H30A C30 H30B 109.5 . .
C28 C31 H31 109.5 . .
C28 C31 H31A 109.5 . .
H31 C31 H31A 109.5 . .
C28 C31 H31B 109.5 . .
H31 C31 H31B 109.5 . .
H31A C31 H31B 109.5 . .
C35 C32 C34 105.2(5) . .
C35 C32 C23 111.9(5) . .
C34 C32 C23 111.1(5) . .
C35 C32 C33 110.0(5) . .
C34 C32 C33 106.0(6) . .
C23 C32 C33 112.2(5) . .
C32 C33 H33 109.5 . .
C32 C33 H33A 109.5 . .
H33 C33 H33A 109.5 . .
C32 C33 H33B 109.5 . .
H33 C33 H33B 109.5 . .
H33A C33 H33B 109.5 . .
C32 C34 H34 109.5 . .
C32 C34 H34A 109.5 . .
H34 C34 H34A 109.5 . .
C32 C34 H34B 109.5 . .
H34 C34 H34B 109.5 . .
H34A C34 H34B 109.5 . .
C32 C35 H35 109.4 . .
C32 C35 H35A 109.5 . .
H35 C35 H35A 109.5 . .
C32 C35 H35B 109.5 . .
H35 C35 H35B 109.5 . .
H35A C35 H35B 109.5 . .
C37 C36 C41 119.7(6) . .
C37 C36 P2 121.6(6) . .
C41 C36 P2 118.5(5) . .
C38 C37 C36 119.0(8) . .
C38 C37 C42 120.3(7) . .
C36 C37 C42 120.6(7) . .
C37 C38 C39 122.3(8) . .
C37 C38 H38 118.9 . .
C39 C38 H38 118.9 . .
C40 C39 C38 118.3(7) . .
C40 C39 C44 122.2(9) . .
C38 C39 C44 119.4(9) . .
C39 C40 C41 121.0(8) . .
C39 C40 H40 119.5 . .
C41 C40 H40 119.5 . .
C40 C41 C36 119.6(7) . .
C40 C41 C43 118.5(7) . .
C36 C41 C43 121.9(6) . .
C37 C42 H42 109.5 . .
C37 C42 H42A 109.5 . .
H42 C42 H42A 109.5 . .
C37 C42 H42B 109.5 . .
H42 C42 H42B 109.5 . .
H42A C42 H42B 109.5 . .
C41 C43 H43 109.5 . .
C41 C43 H43A 109.5 . .
H43 C43 H43A 109.5 . .
C41 C43 H43B 109.5 . .
H43 C43 H43B 109.5 . .
H43A C43 H43B 109.5 . .
C39 C44 H44 109.5 . .
C39 C44 H44A 109.5 . .
H44 C44 H44A 109.5 . .
C39 C44 H44B 109.5 . .
H44 C44 H44B 109.5 . .
H44A C44 H44B 109.5 . .
C46 C45 C50 117.1(6) . .
C46 C45 C3 122.1(6) . .
C50 C45 C3 120.7(6) . .
C45 C46 C47 121.1(7) . .
C45 C46 H46 119.4 . .
C47 C46 H46 119.4 . .
C48 C47 C46 120.0(7) . .
C48 C47 H47 120.0 . .
C46 C47 H47 120.0 . .
C49 C48 C47 119.0(7) . .
C49 C48 H48 120.5 . .
C47 C48 H48 120.5 . .
C48 C49 C50 121.8(7) . .
C48 C49 H49 119.1 . .
C50 C49 H49 119.1 . .
C49 C50 C45 120.9(7) . .
C49 C50 H50 119.5 . .
C45 C50 H50 119.5 . .
C56 C51 C52 117.7(6) . .
C56 C51 C4 122.4(6) . .
C52 C51 C4 119.8(6) . .
C53 C52 C51 119.1(7) . .
C53 C52 H52 120.4 . .
C51 C52 H52 120.4 . .
C54 C53 C52 121.8(7) . .
C54 C53 H53 119.1 . .
C52 C53 H53 119.1 . .
C55 C54 C53 119.4(7) . .
C55 C54 H54 120.3 . .
C53 C54 H54 120.3 . .
C54 C55 C56 119.5(7) . .
C54 C55 H55 120.2 . .
C56 C55 H55 120.2 . .
C51 C56 C55 122.3(7) . .
C51 C56 H56 118.9 . .
C55 C56 H56 118.9 . .
C2 N3 C9 174.2(7) . .
C58 O1 C58 179.999(10) . 2_654
C58 O1 C60 55(3) . .
C58 O1 C60 125(3) 2_654 .
C58 O1 C60 125(3) . 2_654
C58 O1 C60 55(3) 2_654 2_654
C60 O1 C60 179.997(19) . 2_654
C58 C57 H57 109.4 . .
C58 C57 H57A 109.6 . .
H57 C57 H57A 109.5 . .
C58 C57 H57B 109.4 . .
H57 C57 H57B 109.5 . .
H57A C57 H57B 109.5 . .
C57 C58 O1 105(2) . .
C57 C58 H58 110.6 . .
O1 C58 H58 110.6 . .
C57 C58 H58A 110.8 . .
O1 C58 H58A 110.7 . .
H58 C58 H58A 108.8 . .
O1 C60 H60 111.2 . .
O1 C60 H60A 110.2 . .
H60 C60 H60A 108.9 . .

loop_
_geom_bond_atom_site_label_1
_geom_bond_atom_site_label_2
_geom_bond_distance
_geom_bond_site_symmetry_2
Fe1 C1 1.820(6) .
Fe1 C2 1.869(7) .
Fe1 N1 2.011(5) .
Fe1 P2 2.126(2) .
Fe1 P1 2.151(2) .
C1 N2 1.179(8) .
C2 N3 1.184(8) .
P1 C3 1.747(6) .
P1 C18 1.852(6) .
P2 C4 1.717(6) .
P2 C36 1.831(6) .
N1 C17 1.413(7) .
N1 C13 1.435(7) .
C3 C13 1.437(8) .
C3 C45 1.490(8) .
C4 C17 1.470(8) .
C4 C51 1.496(9) .
N2 C5 1.471(8) .
C5 C6 1.491(11) .
C5 C8 1.513(11) .
C5 C7 1.527(10) .
C6 H6 0.9800 .
C6 H6A 0.9800 .
C6 H6B 0.9800 .
C7 H7 0.9800 .
C7 H7A 0.9800 .
C7 H7B 0.9800 .
C8 H8 0.9800 .
C8 H8A 0.9800 .
C8 H8B 0.9800 .
C9 N3 1.470(8) .
C9 C10 1.504(10) .
C9 C11 1.507(10) .
C9 C12 1.523(11) .
C10 H10 0.9800 .
C10 H10A 0.9800 .
C10 H10B 0.9800 .
C11 H11 0.9800 .
C11 H11A 0.9800 .
C11 H11B 0.9800 .
C12 H12 0.9800 .
C12 H12A 0.9800 .
C12 H12B 0.9800 .
C13 C14 1.416(8) .
C14 C15 1.408(9) .
C14 H14 0.9500 .
C15 C16 1.366(8) .
C15 H15 0.9500 .
C16 C17 1.413(8) .
C16 H16 0.9500 .
C18 C23 1.437(8) .
C18 C19 1.450(8) .
C19 C20 1.402(9) .
C19 C24 1.566(8) .
C20 C21 1.395(8) .
C20 H20 0.9500 .
C21 C22 1.406(8) .
C21 C28 1.538(9) .
C22 C23 1.393(9) .
C22 H22 0.9500 .
C23 C32 1.561(8) .
C24 C27 1.513(8) .
C24 C26 1.515(8) .
C24 C25 1.566(8) .
C25 H25 0.9800 .
C25 H25A 0.9800 .
C25 H25B 0.9800 .
C26 H26 0.9800 .
C26 H26A 0.9800 .
C26 H26B 0.9800 .
C27 H27 0.9800 .
C27 H27A 0.9800 .
C27 H27B 0.9800 .
C28 C29 1.553(10) .
C28 C31 1.547(10) .
C28 C30 1.559(10) .
C29 H29 0.9800 .
C29 H29A 0.9800 .
C29 H29B 0.9800 .
C30 H30 0.9800 .
C30 H30A 0.9800 .
C30 H30B 0.9800 .
C31 H31 0.9800 .
C31 H31A 0.9800 .
C31 H31B 0.9800 .
C32 C35 1.556(8) .
C32 C34 1.563(9) .
C32 C33 1.576(9) .
C33 H33 0.9800 .
C33 H33A 0.9800 .
C33 H33B 0.9800 .
C34 H34 0.9800 .
C34 H34A 0.9800 .
C34 H34B 0.9800 .
C35 H35 0.9800 .
C35 H35A 0.9800 .
C35 H35B 0.9800 .
C36 C37 1.421(10) .
C36 C41 1.419(9) .
C37 C38 1.403(10) .
C37 C42 1.534(11) .
C38 C39 1.411(12) .
C38 H38 0.9500 .
C39 C40 1.406(12) .
C39 C44 1.556(11) .
C40 C41 1.420(10) .
C40 H40 0.9500 .
C41 C43 1.533(10) .
C42 H42 0.9800 .
C42 H42A 0.9800 .
C42 H42B 0.9800 .
C43 H43 0.9800 .
C43 H43A 0.9800 .
C43 H43B 0.9800 .
C44 H44 0.9800 .
C44 H44A 0.9800 .
C44 H44B 0.9800 .
C45 C46 1.409(9) .
C45 C50 1.411(9) .
C46 C47 1.416(9) .
C46 H46 0.9500 .
C47 C48 1.390(10) .
C47 H47 0.9500 .
C48 C49 1.380(11) .
C48 H48 0.9500 .
C49 C50 1.386(9) .
C49 H49 0.9500 .
C50 H50 0.9500 .
C51 C56 1.391(9) .
C51 C52 1.398(8) .
C52 C53 1.403(10) .
C52 H52 0.9500 .
C53 C54 1.385(11) .
C53 H53 0.9500 .
C54 C55 1.355(10) .
C54 H54 0.9500 .
C55 C56 1.404(9) .
C55 H55 0.9500 .
C56 H56 0.9500 .
O1 C58 1.437(19) .
O1 C58 1.437(19) 2_654
O1 C60 1.41(2) .
O1 C60 1.41(2) 2_654
C57 C58 1.382(19) .
C57 H57 0.9800 .
C57 H57A 0.9800 .
C57 H57B 0.9800 .
C58 H58 0.9900 .
C58 H58A 0.9900 .
C60 H60 0.9900 .
C60 H60A 0.9900 .

loop_
_geom_torsion_atom_site_label_1
_geom_torsion_atom_site_label_2
_geom_torsion_atom_site_label_3
_geom_torsion_atom_site_label_4
_geom_torsion
_geom_torsion_site_symmetry_1
C2 Fe1 C1 N2 -66(8) .
N1 Fe1 C1 N2 94(8) .
P2 Fe1 C1 N2 40(8) .
P1 Fe1 C1 N2 -172(8) .
C1 Fe1 C2 N3 -4(10) .
N1 Fe1 C2 N3 -180(100) .
P2 Fe1 C2 N3 -96(10) .
P1 Fe1 C2 N3 96(10) .
C1 Fe1 P1 C3 177.6(3) .
C2 Fe1 P1 C3 86.1(3) .
N1 Fe1 P1 C3 -13.3(2) .
P2 Fe1 P1 C3 -72.8(2) .
C1 Fe1 P1 C18 5.1(4) .
C2 Fe1 P1 C18 -86.4(4) .
N1 Fe1 P1 C18 174.2(3) .
P2 Fe1 P1 C18 114.7(3) .
C1 Fe1 P2 C4 -175.6(3) .
C2 Fe1 P2 C4 -86.0(3) .
N1 Fe1 P2 C4 13.3(3) .
P1 Fe1 P2 C4 73.0(3) .
C1 Fe1 P2 C36 -15.6(4) .
C2 Fe1 P2 C36 74.0(4) .
N1 Fe1 P2 C36 173.3(4) .
P1 Fe1 P2 C36 -127.0(3) .
C1 Fe1 N1 C17 -68.1(14) .
C2 Fe1 N1 C17 91.5(5) .
P2 Fe1 N1 C17 -12.7(4) .
P1 Fe1 N1 C17 -163.6(4) .
C1 Fe1 N1 C13 107.3(12) .
C2 Fe1 N1 C13 -93.1(4) .
P2 Fe1 N1 C13 162.7(4) .
P1 Fe1 N1 C13 11.8(4) .
C18 P1 C3 C13 -170.2(4) .
Fe1 P1 C3 C13 14.5(5) .
C18 P1 C3 C45 17.7(6) .
Fe1 P1 C3 C45 -157.5(5) .
C36 P2 C4 C17 -178.1(4) .
Fe1 P2 C4 C17 -13.8(5) .
C36 P2 C4 C51 4.0(7) .
Fe1 P2 C4 C51 168.3(5) .
Fe1 C1 N2 C5 22(9) .
C1 N2 C5 C6 116(2) .
C1 N2 C5 C8 -6(2) .
C1 N2 C5 C7 -121.5(19) .
C17 N1 C13 C14 -4.8(8) .
Fe1 N1 C13 C14 179.6(4) .
C17 N1 C13 C3 170.2(5) .
Fe1 N1 C13 C3 -5.5(7) .
C45 C3 C13 C14 -19.1(9) .
P1 C3 C13 C14 168.1(5) .
C45 C3 C13 N1 166.0(5) .
P1 C3 C13 N1 -6.8(6) .
N1 C13 C14 C15 1.0(9) .
C3 C13 C14 C15 -173.8(6) .
C13 C14 C15 C16 1.9(9) .
C14 C15 C16 C17 -0.7(9) .
C15 C16 C17 N1 -3.4(9) .
C15 C16 C17 C4 170.6(6) .
C13 N1 C17 C16 6.0(8) .
Fe1 N1 C17 C16 -178.4(4) .
C13 N1 C17 C4 -168.4(5) .
Fe1 N1 C17 C4 7.2(7) .
C51 C4 C17 C16 8.9(9) .
P2 C4 C17 C16 -169.2(5) .
C51 C4 C17 N1 -176.8(5) .
P2 C4 C17 N1 5.1(7) .
C3 P1 C18 C23 92.1(5) .
Fe1 P1 C18 C23 -95.4(5) .
C3 P1 C18 C19 -78.2(5) .
Fe1 P1 C18 C19 94.2(5) .
C23 C18 C19 C20 -9.7(8) .
P1 C18 C19 C20 160.7(5) .
C23 C18 C19 C24 164.0(5) .
P1 C18 C19 C24 -25.6(8) .
C18 C19 C20 C21 3.2(10) .
C24 C19 C20 C21 -170.8(6) .
C19 C20 C21 C22 4.9(10) .
C19 C20 C21 C28 -175.3(6) .
C20 C21 C22 C23 -6.8(10) .
C28 C21 C22 C23 173.3(6) .
C21 C22 C23 C18 0.5(9) .
C21 C22 C23 C32 177.5(6) .
C19 C18 C23 C22 7.9(8) .
P1 C18 C23 C22 -162.6(5) .
C19 C18 C23 C32 -169.0(5) .
P1 C18 C23 C32 20.5(8) .
C20 C19 C24 C27 122.0(6) .
C18 C19 C24 C27 -51.6(8) .
C20 C19 C24 C26 3.8(8) .
C18 C19 C24 C26 -169.8(5) .
C20 C19 C24 C25 -115.9(6) .
C18 C19 C24 C25 70.5(7) .
C20 C21 C28 C29 76.6(8) .
C22 C21 C28 C29 -103.5(7) .
C20 C21 C28 C31 -164.1(7) .
C22 C21 C28 C31 15.8(10) .
C20 C21 C28 C30 -42.6(9) .
C22 C21 C28 C30 137.2(7) .
C22 C23 C32 C35 -123.6(6) .
C18 C23 C32 C35 53.3(8) .
C22 C23 C32 C34 -6.3(8) .
C18 C23 C32 C34 170.6(6) .
C22 C23 C32 C33 112.2(7) .
C18 C23 C32 C33 -70.9(7) .
C4 P2 C36 C37 67.6(7) .
Fe1 P2 C36 C37 -91.6(6) .
C4 P2 C36 C41 -117.5(5) .
Fe1 P2 C36 C41 83.3(6) .
C41 C36 C37 C38 -1.0(11) .
P2 C36 C37 C38 173.8(6) .
C41 C36 C37 C42 -178.3(7) .
P2 C36 C37 C42 -3.5(10) .
C36 C37 C38 C39 2.5(13) .
C42 C37 C38 C39 179.8(8) .
C37 C38 C39 C40 -2.4(13) .
C37 C38 C39 C44 -178.3(9) .
C38 C39 C40 C41 0.7(13) .
C44 C39 C40 C41 176.5(9) .
C39 C40 C41 C36 0.7(12) .
C39 C40 C41 C43 -179.2(8) .
C37 C36 C41 C40 -0.5(10) .
P2 C36 C41 C40 -175.5(6) .
C37 C36 C41 C43 179.4(7) .
P2 C36 C41 C43 4.4(9) .
C13 C3 C45 C46 138.8(6) .
P1 C3 C45 C46 -49.9(8) .
C13 C3 C45 C50 -45.7(8) .
P1 C3 C45 C50 125.6(6) .
C50 C45 C46 C47 1.3(9) .
C3 C45 C46 C47 177.0(5) .
C45 C46 C47 C48 0.0(10) .
C46 C47 C48 C49 -0.3(10) .
C47 C48 C49 C50 -0.8(10) .
C48 C49 C50 C45 2.3(10) .
C46 C45 C50 C49 -2.5(9) .
C3 C45 C50 C49 -178.2(6) .
C17 C4 C51 C56 53.7(9) .
P2 C4 C51 C56 -128.6(6) .
C17 C4 C51 C52 -127.4(7) .
P2 C4 C51 C52 50.3(8) .
C56 C51 C52 C53 0.8(10) .
C4 C51 C52 C53 -178.1(7) .
C51 C52 C53 C54 -1.4(12) .
C52 C53 C54 C55 1.9(13) .
C53 C54 C55 C56 -1.7(12) .
C52 C51 C56 C55 -0.7(10) .
C4 C51 C56 C55 178.2(6) .
C54 C55 C56 C51 1.1(11) .
Fe1 C2 N3 C9 9(15) .
C10 C9 N3 C2 3(7) .
C11 C9 N3 C2 127(7) .
C12 C9 N3 C2 -116(7) .
C58 O1 C58 C57 160(32) 2_654
C60 O1 C58 C57 47(3) .
C60 O1 C58 C57 -133(3) 2_654
